data_2310620
loop_
_publ_author_name
'Kokkoros, P.A.'
'Rentzeperis, P.J.'

_publ_section_title
;
 The crystal structure of the anhydrous sulfates of copper and zinc
;
_journal_name_full 'Acta Crystallographica (1,1948-23,1967)'
_journal_page_first 361
_journal_page_last 364
_journal_volume 11
_journal_year 1958
_chemical_formula_sum 'Cu O4 S'
_chemical_name_systematic 'Cu (S O4)'
_space_group_IT_number 62
_symmetry_space_group_name_Hall '-P 2ac 2n'
_symmetry_space_group_name_H-M 'P n m a'
_cell_angle_alpha 90
_cell_angle_beta 90
_cell_angle_gamma 90
_cell_formula_units_Z 4
_cell_length_a 8.39
_cell_length_b 6.69
_cell_length_c 4.83
_cell_volume 271.104
_citation_journal_id_ASTM ACCRA9
_cod_data_source_file Kokkoros_ACCRA9_1958_263.cif
_cod_data_source_block Cu1O4S1
_cod_original_cell_volume 271.1036
_cod_original_formula_sum 'Cu1 O4 S1'
_cod_database_code 2310620

loop_
_symmetry_equiv_pos_as_xyz
x,y,z
-x+1/2,-y,z+1/2
x+1/2,-y+1/2,-z+1/2
-x,y+1/2,-z
-x,-y,-z
x-1/2,y,-z-1/2
-x-1/2,y-1/2,z-1/2
x,-y-1/2,z

loop_
_atom_site_label
_atom_site_type_symbol
_atom_site_fract_x
_atom_site_fract_y
_atom_site_fract_z
_atom_site_occupancy
_atom_site_U_iso_or_equiv
O2 O-2 0.367 0.25 0.444 1 0.0
O3 O-2 0.13 0.053 0.305 1 0.0
Cu1 Cu+2 0 0 0 1 0.0
O1 O-2 0.13 0.25 0.736 1 0.0
S1 S+6 0.186 0.25 0.444 1 0.0
